data_7026300
loop_
_publ_author_name
'Feng, Xun'
'Liu, Bin'
'Wang, Li-Ya'
'Zhao, Jian-She'
'Wang, Jian Ge'
'Weng, Ng Seik'
'Shi, Xin-Ge'

_publ_section_title
;
 A series of lanthanide-organic polymers incorporating
 nitrogen-heterocyclic and aliphatic carboxylate mixed-ligands:
 structures, luminescent and magnetic properties.
;
_journal_issue 34
_journal_name_full 'Dalton transactions (Cambridge, England : 2003)'
_journal_page_first 8038
_journal_page_last 8049
_journal_paper_doi 10.1039/c0dt00333f
_journal_volume 39
_journal_year 2010
_chemical_formula_sum 'C33 H45 N8 O24 Sm3'
_chemical_formula_weight 1388.82
_chemical_name_systematic
;

?

;
_space_group_IT_number 15
_symmetry_cell_setting monoclinic
_symmetry_space_group_name_Hall '-C 2yc'
_symmetry_space_group_name_H-M 'C 1 2/c 1'
_atom_sites_solution_hydrogens geom
_atom_sites_solution_primary direct
_atom_sites_solution_secondary difmap
_audit_creation_method SHELXL-97
_cell_angle_alpha 90.00
_cell_angle_beta 94.7770(10)
_cell_angle_gamma 90.00
_cell_formula_units_Z 4
_cell_length_a 35.099(4)
_cell_length_b 9.2471(10)
_cell_length_c 13.3141(14)
_cell_measurement_reflns_used 5143
_cell_measurement_temperature 296(2)
_cell_measurement_theta_max 27.82
_cell_measurement_theta_min 2.33
_cell_volume 4306.3(8)
_computing_cell_refinement 'Bruker SMART'
_computing_data_collection 'Bruker SMART'
_computing_data_reduction 'Bruker SAINT'
_computing_molecular_graphics 'Bruker SHELXTL'
_computing_publication_material 'Bruker SHELXTL'
_computing_structure_refinement 'SHELXL-97 (Sheldrick, 1997)'
_computing_structure_solution 'SHELXS-97 (Sheldrick, 1990)'
_diffrn_ambient_temperature 296(2)
_diffrn_measured_fraction_theta_full 0.998
_diffrn_measured_fraction_theta_max 0.998
_diffrn_measurement_device_type 'CCD area detector'
_diffrn_measurement_method 'phi and omega scans'
_diffrn_radiation_monochromator graphite
_diffrn_radiation_source 'fine-focus sealed tube'
_diffrn_radiation_type MoK\a
_diffrn_radiation_wavelength 0.71073
_diffrn_reflns_av_R_equivalents 0.0412
_diffrn_reflns_av_sigmaI/netI 0.0353
_diffrn_reflns_limit_h_max 42
_diffrn_reflns_limit_h_min -42
_diffrn_reflns_limit_k_max 11
_diffrn_reflns_limit_k_min -11
_diffrn_reflns_limit_l_max 16
_diffrn_reflns_limit_l_min -16
_diffrn_reflns_number 15968
_diffrn_reflns_theta_full 25.49
_diffrn_reflns_theta_max 25.49
_diffrn_reflns_theta_min 2.28
_diffrn_standards_decay_% 0
_diffrn_standards_interval_count 0
_diffrn_standards_interval_time 0
_diffrn_standards_number 0
_exptl_absorpt_coefficient_mu 4.138
_exptl_absorpt_correction_T_max 0.6366
_exptl_absorpt_correction_T_min 0.3511
_exptl_absorpt_correction_type multi-scan
_exptl_absorpt_process_details sadabs
_exptl_crystal_colour colourless
_exptl_crystal_density_diffrn 2.142
_exptl_crystal_density_method 'not measured'
_exptl_crystal_description block
_exptl_crystal_F_000 2708
_exptl_crystal_size_max 0.32
_exptl_crystal_size_mid 0.19
_exptl_crystal_size_min 0.12
_refine_diff_density_max 1.225
_refine_diff_density_min -1.585
_refine_diff_density_rms 0.127
_refine_ls_extinction_method none
_refine_ls_goodness_of_fit_ref 1.030
_refine_ls_hydrogen_treatment constr
_refine_ls_matrix_type full
_refine_ls_number_parameters 327
_refine_ls_number_reflns 3999
_refine_ls_number_restraints 64
_refine_ls_restrained_S_all 1.034
_refine_ls_R_factor_all 0.0321
_refine_ls_R_factor_gt 0.0261
_refine_ls_shift/su_max 0.001
_refine_ls_shift/su_mean 0.000
_refine_ls_structure_factor_coef Fsqd
_refine_ls_weighting_details 'calc w=1/[\s^2^(Fo^2^)+(0.0285P)^2^+11.8699P] where P=(Fo^2^+2Fc^2^)/3'
_refine_ls_weighting_scheme calc
_refine_ls_wR_factor_gt 0.0589
_refine_ls_wR_factor_ref 0.0625
_reflns_number_gt 3513
_reflns_number_total 3999
_reflns_threshold_expression >2sigma(I)
_cod_data_source_file c0dt00333f.txt
_cod_data_source_block b
_cod_depositor_comments
;
The following automatic conversions were performed:

'_symmetry_cell_setting' value 'Monoclinic' changed to 'monoclinic'
according to /home/saulius/struct/CIF-dictionaries/cif_core.dic
dictionary named 'cif_core.dic' version 2.4.2 from 2011-04-26.

Automatic conversion script
Id: cif_fix_values 1891 2012-01-12 08:04:46Z andrius 
;
_cod_original_sg_symbol_H-M C2/c
_cod_database_code 7026300

loop_
_symmetry_equiv_pos_as_xyz
'x, y, z'
'-x, y, -z+1/2'
'x+1/2, y+1/2, z'
'-x+1/2, y+1/2, -z+1/2'
'-x, -y, -z'
'x, -y, z-1/2'
'-x+1/2, -y+1/2, -z'
'x+1/2, -y+1/2, z-1/2'

loop_
_atom_site_label
_atom_site_type_symbol
_atom_site_fract_x
_atom_site_fract_y
_atom_site_fract_z
_atom_site_U_iso_or_equiv
_atom_site_adp_type
_atom_site_occupancy
_atom_site_symmetry_multiplicity
_atom_site_calc_flag
_atom_site_refinement_flags
_atom_site_disorder_group
C17 C 0.0000 0.5000 0.5000 0.0388(11) Uani 0.409(14) 2 d SPDU 1
H17A H 0.0064 0.4042 0.5244 0.047 Uiso 0.204(7) 1 d PR 1
O9 O -0.0079(3) 0.5692(15) 0.5719(7) 0.0385(11) Uani 0.409(14) 1 d PDU 1
C17' C 0.0000 0.5000 0.5000 0.0389(11) Uani 0.591(14) 2 d SPDU 2
H17B H -0.0064 0.5958 0.4756 0.047 Uiso 0.296(7) 1 d PR 2
O9' O -0.00438(19) 0.5054(12) 0.5840(4) 0.0383(11) Uani 0.591(14) 1 d PDU 2
Sm1 Sm 0.110021(6) 0.07059(2) 0.629459(15) 0.01412(7) Uani 1 1 d . .
Sm2 Sm 0.0000 0.62361(3) 0.7500 0.01759(9) Uani 1 2 d S .
O1 O 0.10040(8) -0.0388(3) 0.7878(2) 0.0207(7) Uani 1 1 d . .
O2 O 0.10893(9) -0.0693(3) 0.9525(2) 0.0237(7) Uani 1 1 d . .
O3 O 0.17120(8) 0.0039(3) 1.0966(2) 0.0259(7) Uani 1 1 d . .
O4 O 0.22377(10) 0.1347(4) 1.0839(2) 0.0367(9) Uani 1 1 d . .
O5 O 0.07151(9) 0.2368(3) 0.7200(2) 0.0266(7) Uani 1 1 d . .
O6 O 0.04783(10) 0.4498(3) 0.7575(2) 0.0334(8) Uani 1 1 d . .
O7 O 0.04988(9) 0.7339(3) 0.6620(3) 0.0327(8) Uani 1 1 d . .
O8 O 0.09839(9) 0.8210(3) 0.5837(2) 0.0233(7) Uani 1 1 d . .
O10 O 0.04158(10) 0.0480(4) 0.5668(3) 0.0556(12) Uani 1 1 d . .
H1W H 0.0304 -0.0336 0.5691 0.083 Uiso 1 1 d R .
H2W H 0.0195 0.0770 0.5797 0.083 Uiso 1 1 d R .
O11 O -0.03458(10) 0.8107(4) 0.6505(3) 0.0437(10) Uani 1 1 d . .
H3W H -0.0408 0.8222 0.5877 0.066 Uiso 1 1 d R .
H4W H -0.0520 0.8582 0.6766 0.066 Uiso 1 1 d R .
O12 O -0.02453(13) 0.1768(6) 0.6082(4) 0.0796(16) Uani 1 1 d . .
H5W H -0.0189 0.2659 0.6022 0.119 Uiso 1 1 d R .
H6W H -0.0343 0.1861 0.6643 0.119 Uiso 1 1 d R .
N1 N 0.15482(10) 0.1644(4) 0.7829(3) 0.0193(8) Uani 1 1 d . .
N2 N 0.20103(11) 0.2276(4) 0.8960(3) 0.0240(8) Uani 1 1 d . .
H2 H 0.2213 0.2696 0.9225 0.029 Uiso 1 1 calc R .
N3 N 0.11263(10) 0.3408(4) 0.5754(3) 0.0204(8) Uani 1 1 d . .
N4 N 0.11859(11) 0.5607(4) 0.5175(3) 0.0255(9) Uani 1 1 d . .
H4 H 0.1264 0.6312 0.4824 0.031 Uiso 1 1 calc R .
C1 C 0.14989(12) 0.0929(4) 0.8732(3) 0.0166(9) Uani 1 1 d . .
C2 C 0.17890(12) 0.1317(5) 0.9443(3) 0.0194(9) Uani 1 1 d . .
C3 C 0.18573(13) 0.2453(5) 0.8000(3) 0.0233(10) Uani 1 1 d . .
C4 C 0.11775(12) -0.0112(4) 0.8731(3) 0.0171(9) Uani 1 1 d . .
C5 C 0.19260(13) 0.0874(5) 1.0507(3) 0.0213(10) Uani 1 1 d . .
C6 C 0.20296(15) 0.3452(6) 0.7289(4) 0.0350(12) Uani 1 1 d . .
H6A H 0.2153 0.4240 0.7672 0.042 Uiso 1 1 calc R .
H6B H 0.1826 0.3864 0.6840 0.042 Uiso 1 1 calc R .
C7 C 0.2315(2) 0.2771(7) 0.6669(5) 0.0602(18) Uani 1 1 d . .
H7A H 0.2185 0.2107 0.6191 0.072 Uiso 1 1 calc R .
H7B H 0.2497 0.2221 0.7103 0.072 Uiso 1 1 calc R .
C8 C 0.2526(2) 0.3911(8) 0.6101(5) 0.070(2) Uani 1 1 d . .
H8A H 0.2345 0.4500 0.5708 0.105 Uiso 1 1 calc R .
H8B H 0.2692 0.3443 0.5663 0.105 Uiso 1 1 calc R .
H8C H 0.2676 0.4508 0.6575 0.105 Uiso 1 1 calc R .
C9 C 0.08932(12) 0.4335(4) 0.6253(3) 0.0168(9) Uani 1 1 d . .
C10 C 0.09273(12) 0.5718(4) 0.5899(3) 0.0196(9) Uani 1 1 d . .
C11 C 0.12977(13) 0.4210(4) 0.5106(3) 0.0221(10) Uani 1 1 d . .
C12 C 0.06749(12) 0.3707(5) 0.7061(3) 0.0205(9) Uani 1 1 d . .
C13 C 0.07847(13) 0.7195(4) 0.6146(3) 0.0198(9) Uani 1 1 d . .
C14 C 0.15719(13) 0.3701(5) 0.4390(3) 0.0265(10) Uani 1 1 d . .
H14A H 0.1643 0.2709 0.4552 0.032 Uiso 1 1 calc R .
H14B H 0.1802 0.4286 0.4474 0.032 Uiso 1 1 calc R .
C15 C 0.14091(14) 0.3777(6) 0.3293(3) 0.0317(11) Uani 1 1 d . .
H15A H 0.1377 0.4781 0.3093 0.038 Uiso 1 1 calc R .
H15B H 0.1160 0.3319 0.3225 0.038 Uiso 1 1 calc R .
C16 C 0.16731(16) 0.3025(6) 0.2601(4) 0.0424(14) Uani 1 1 d . .
H16A H 0.1925 0.3436 0.2701 0.064 Uiso 1 1 calc R .
H16B H 0.1575 0.3154 0.1912 0.064 Uiso 1 1 calc R .
H16C H 0.1685 0.2011 0.2756 0.064 Uiso 1 1 calc R .

loop_
_atom_site_aniso_label
_atom_site_aniso_U_11
_atom_site_aniso_U_22
_atom_site_aniso_U_33
_atom_site_aniso_U_23
_atom_site_aniso_U_13
_atom_site_aniso_U_12
C17 0.0390(12) 0.0396(12) 0.0379(12) -0.0012(6) 0.0034(7) 0.0001(7)
O9 0.0388(12) 0.0393(12) 0.0374(12) -0.0010(6) 0.0036(6) 0.0001(7)
C17' 0.0391(12) 0.0398(12) 0.0378(12) -0.0013(7) 0.0034(7) 0.0001(7)
O9' 0.0387(12) 0.0393(12) 0.0372(12) -0.0010(6) 0.0038(6) 0.0001(7)
Sm1 0.01788(13) 0.01334(12) 0.01131(12) 0.00043(8) 0.00235(8) 0.00111(8)
Sm2 0.01832(17) 0.01725(17) 0.01775(17) 0.000 0.00483(13) 0.000
O1 0.0255(17) 0.0197(15) 0.0162(15) 0.0020(12) -0.0027(13) -0.0078(13)
O2 0.0306(18) 0.0240(17) 0.0169(16) 0.0032(12) 0.0048(14) -0.0082(13)
O3 0.0198(17) 0.0353(19) 0.0227(16) 0.0078(14) 0.0022(13) -0.0020(14)
O4 0.0265(19) 0.058(2) 0.0240(18) 0.0045(16) -0.0048(15) -0.0173(17)
O5 0.0368(19) 0.0140(16) 0.0311(18) 0.0026(13) 0.0150(15) 0.0062(14)
O6 0.047(2) 0.0263(18) 0.0304(18) 0.0041(14) 0.0221(17) 0.0160(16)
O7 0.033(2) 0.0207(17) 0.047(2) -0.0031(15) 0.0225(17) 0.0006(14)
O8 0.0317(18) 0.0141(15) 0.0256(17) -0.0015(12) 0.0107(14) -0.0042(13)
O10 0.019(2) 0.042(2) 0.105(4) -0.031(2) -0.004(2) 0.0044(16)
O11 0.043(2) 0.056(2) 0.033(2) 0.0144(17) 0.0096(17) 0.0280(19)
O12 0.059(3) 0.085(4) 0.099(4) -0.039(3) 0.030(3) 0.005(3)
N1 0.021(2) 0.0198(19) 0.0173(18) 0.0004(14) 0.0025(15) -0.0041(15)
N2 0.022(2) 0.029(2) 0.020(2) 0.0017(16) -0.0022(16) -0.0082(16)
N3 0.026(2) 0.0189(19) 0.0166(18) -0.0002(14) 0.0053(15) 0.0019(16)
N4 0.035(2) 0.0150(19) 0.029(2) 0.0008(15) 0.0172(18) -0.0013(16)
C1 0.016(2) 0.020(2) 0.013(2) 0.0007(16) 0.0022(17) 0.0009(17)
C2 0.019(2) 0.021(2) 0.019(2) 0.0007(17) 0.0039(18) -0.0015(18)
C3 0.022(2) 0.025(2) 0.023(2) 0.0033(19) 0.0039(19) -0.005(2)
C4 0.023(2) 0.013(2) 0.016(2) -0.0053(16) 0.0011(18) 0.0011(17)
C5 0.023(2) 0.024(2) 0.017(2) -0.0034(18) 0.0026(19) -0.0031(19)
C6 0.034(3) 0.038(3) 0.033(3) 0.011(2) 0.002(2) -0.009(2)
C7 0.069(5) 0.050(4) 0.067(4) 0.003(3) 0.037(4) -0.005(3)
C8 0.061(5) 0.085(5) 0.069(5) 0.017(4) 0.034(4) -0.016(4)
C9 0.021(2) 0.016(2) 0.014(2) -0.0028(16) 0.0006(17) 0.0030(17)
C10 0.021(2) 0.019(2) 0.019(2) -0.0016(17) 0.0045(18) -0.0001(18)
C11 0.025(2) 0.019(2) 0.023(2) -0.0016(18) 0.0057(19) 0.0033(18)
C12 0.021(2) 0.018(2) 0.023(2) 0.0002(18) -0.0011(19) 0.0021(18)
C13 0.025(2) 0.015(2) 0.018(2) -0.0027(17) -0.0004(19) 0.0012(18)
C14 0.028(3) 0.022(2) 0.032(3) 0.002(2) 0.013(2) -0.001(2)
C15 0.030(3) 0.039(3) 0.027(3) 0.002(2) 0.007(2) 0.001(2)
C16 0.039(3) 0.054(4) 0.036(3) -0.005(3) 0.012(3) 0.001(3)

loop_
_atom_type_symbol
_atom_type_description
_atom_type_scat_dispersion_real
_atom_type_scat_dispersion_imag
_atom_type_scat_source
C C 0.0033 0.0016 'International Tables Vol C Tables 4.2.6.8 and 6.1.1.4'
H H 0.0000 0.0000 'International Tables Vol C Tables 4.2.6.8 and 6.1.1.4'
N N 0.0061 0.0033 'International Tables Vol C Tables 4.2.6.8 and 6.1.1.4'
O O 0.0106 0.0060 'International Tables Vol C Tables 4.2.6.8 and 6.1.1.4'
Sm Sm -0.1638 3.4418 'International Tables Vol C Tables 4.2.6.8 and 6.1.1.4'

loop_
_geom_angle_atom_site_label_1
_geom_angle_atom_site_label_2
_geom_angle_atom_site_label_3
_geom_angle
_geom_angle_site_symmetry_1
_geom_angle_site_symmetry_3
O9 C17 O9 180.0(9) 5_566 .
O9 C17 H17A 73.6 5_566 .
O9 C17 H17A 106.4 . .
O9 C17 H17B 106.4 5_566 .
O9 C17 H17B 73.6 . .
H17A C17 H17B 180.0 . .
C17 O9 Sm2 151.2(10) . .
C17 O9 H17B 44.8 . .
Sm2 O9 H17B 155.5 . .
O9' C17' O9' 180.0(7) 5_566 .
O9' C17' H17A 104.1 5_566 .
O9' C17' H17A 75.9 . .
O9' C17' H17B 75.9 5_566 .
O9' C17' H17B 104.1 . .
H17A C17' H17B 180.0 . .
C17' O9' Sm2 153.6(7) . .
C17' O9' H17A 45.8 . .
Sm2 O9' H17A 150.1 . .
O3 Sm1 O2 75.46(10) 6 6
O3 Sm1 O1 103.94(11) 6 .
O2 Sm1 O1 152.90(10) 6 .
O3 Sm1 O8 79.00(11) 6 1_545
O2 Sm1 O8 75.76(10) 6 1_545
O1 Sm1 O8 77.55(10) . 1_545
O3 Sm1 O5 146.98(11) 6 .
O2 Sm1 O5 122.40(10) 6 .
O1 Sm1 O5 72.84(10) . .
O8 Sm1 O5 129.83(10) 1_545 .
O3 Sm1 O10 142.37(12) 6 .
O2 Sm1 O10 74.26(13) 6 .
O1 Sm1 O10 93.27(13) . .
O8 Sm1 O10 72.33(11) 1_545 .
O5 Sm1 O10 69.99(12) . .
O3 Sm1 N3 100.23(11) 6 .
O2 Sm1 N3 74.11(10) 6 .
O1 Sm1 N3 131.40(10) . .
O8 Sm1 N3 148.99(10) 1_545 .
O5 Sm1 N3 64.15(10) . .
O10 Sm1 N3 92.46(12) . .
O3 Sm1 N1 75.03(11) 6 .
O2 Sm1 N1 137.81(11) 6 .
O1 Sm1 N1 64.65(10) . .
O8 Sm1 N1 126.28(11) 1_545 .
O5 Sm1 N1 74.13(11) . .
O10 Sm1 N1 142.20(12) . .
N3 Sm1 N1 82.23(11) . .
O6 Sm2 O6 92.30(17) 2_556 .
O6 Sm2 O7 76.24(11) 2_556 2_556
O6 Sm2 O7 145.44(11) . 2_556
O6 Sm2 O7 145.44(11) 2_556 .
O6 Sm2 O7 76.24(11) . .
O7 Sm2 O7 129.99(15) 2_556 .
O6 Sm2 O9 77.9(3) 2_556 .
O6 Sm2 O9 85.5(3) . .
O7 Sm2 O9 122.4(3) 2_556 .
O7 Sm2 O9 68.9(3) . .
O6 Sm2 O9 85.5(3) 2_556 2_556
O6 Sm2 O9 77.9(3) . 2_556
O7 Sm2 O9 68.9(3) 2_556 2_556
O7 Sm2 O9 122.4(3) . 2_556
O9 Sm2 O9 156.0(7) . 2_556
O6 Sm2 O11 147.14(11) 2_556 2_556
O6 Sm2 O11 98.18(13) . 2_556
O7 Sm2 O11 77.58(12) 2_556 2_556
O7 Sm2 O11 67.41(11) . 2_556
O9 Sm2 O11 133.7(3) . 2_556
O9 Sm2 O11 66.7(3) 2_556 2_556
O6 Sm2 O11 98.18(13) 2_556 .
O6 Sm2 O11 147.14(11) . .
O7 Sm2 O11 67.41(11) 2_556 .
O7 Sm2 O11 77.58(12) . .
O9 Sm2 O11 66.7(3) . .
O9 Sm2 O11 133.7(3) 2_556 .
O11 Sm2 O11 89.70(19) 2_556 .
O6 Sm2 O9' 70.26(19) 2_556 .
O6 Sm2 O9' 73.8(2) . .
O7 Sm2 O9' 129.12(19) 2_556 .
O7 Sm2 O9' 75.22(19) . .
O9 Sm2 O9' 14.6(2) . .
O9 Sm2 O9' 141.5(6) 2_556 .
O11 Sm2 O9' 142.6(2) 2_556 .
O11 Sm2 O9' 80.6(3) . .
O6 Sm2 O9' 73.8(2) 2_556 2_556
O6 Sm2 O9' 70.26(19) . 2_556
O7 Sm2 O9' 75.22(19) 2_556 2_556
O7 Sm2 O9' 129.12(19) . 2_556
O9 Sm2 O9' 141.5(6) . 2_556
O9 Sm2 O9' 14.6(2) 2_556 2_556
O11 Sm2 O9' 80.6(3) 2_556 2_556
O11 Sm2 O9' 142.59(19) . 2_556
O9' Sm2 O9' 127.2(5) . 2_556
C4 O1 Sm1 127.8(3) . .
C4 O2 Sm1 150.0(3) . 6_556
C5 O3 Sm1 149.5(3) . 6_556
C12 O5 Sm1 127.6(3) . .
C12 O6 Sm2 144.4(3) . .
C13 O7 Sm2 148.8(3) . .
C13 O8 Sm1 135.8(3) . 1_565
Sm1 O10 O12 135.73(18) . .
Sm1 O10 H1W 119.7 . .
O12 O10 H1W 88.8 . .
Sm1 O10 H2W 140.9 . .
O12 O10 H2W 7.8 . .
H1W O10 H2W 81.0 . .
Sm2 O11 H3W 134.0 . .
Sm2 O11 H4W 119.2 . .
H3W O11 H4W 101.7 . .
O10 O12 H5W 101.3 . .
O10 O12 H6W 129.6 . .
H5W O12 H6W 95.7 . .
C3 N1 C1 106.2(3) . .
C3 N1 Sm1 138.8(3) . .
C1 N1 Sm1 113.9(3) . .
C3 N2 C2 108.9(4) . .
C3 N2 H2 125.5 . .
C2 N2 H2 125.5 . .
C11 N3 C9 106.5(3) . .
C11 N3 Sm1 138.4(3) . .
C9 N3 Sm1 115.1(3) . .
C11 N4 C10 109.2(4) . .
C11 N4 H4 125.4 . .
C10 N4 H4 125.4 . .
C2 C1 N1 109.3(4) . .
C2 C1 C4 133.5(4) . .
N1 C1 C4 117.1(3) . .
N2 C2 C1 105.2(4) . .
N2 C2 C5 117.7(4) . .
C1 C2 C5 136.9(4) . .
N1 C3 N2 110.5(4) . .
N1 C3 C6 127.8(4) . .
N2 C3 C6 121.7(4) . .
O2 C4 O1 122.5(4) . .
O2 C4 C1 121.4(4) . .
O1 C4 C1 116.1(4) . .
O4 C5 O3 126.2(4) . .
O4 C5 C2 116.4(4) . .
O3 C5 C2 117.4(4) . .
C3 C6 C7 114.7(5) . .
C3 C6 H6A 108.6 . .
C7 C6 H6A 108.6 . .
C3 C6 H6B 108.6 . .
C7 C6 H6B 108.6 . .
H6A C6 H6B 107.6 . .
C6 C7 C8 111.1(5) . .
C6 C7 H7A 109.4 . .
C8 C7 H7A 109.4 . .
C6 C7 H7B 109.4 . .
C8 C7 H7B 109.4 . .
H7A C7 H7B 108.0 . .
C7 C8 H8A 109.5 . .
C7 C8 H8B 109.5 . .
H8A C8 H8B 109.5 . .
C7 C8 H8C 109.5 . .
H8A C8 H8C 109.5 . .
H8B C8 H8C 109.5 . .
C10 C9 N3 109.8(4) . .
C10 C9 C12 132.6(4) . .
N3 C9 C12 117.6(3) . .
C9 C10 N4 104.6(4) . .
C9 C10 C13 137.2(4) . .
N4 C10 C13 118.1(4) . .
N3 C11 N4 109.9(4) . .
N3 C11 C14 126.6(4) . .
N4 C11 C14 123.5(4) . .
O6 C12 O5 123.8(4) . .
O6 C12 C9 120.6(4) . .
O5 C12 C9 115.6(4) . .
O7 C13 O8 125.6(4) . .
O7 C13 C10 120.6(4) . .
O8 C13 C10 113.7(4) . .
C11 C14 C15 112.9(4) . .
C11 C14 H14A 109.0 . .
C15 C14 H14A 109.0 . .
C11 C14 H14B 109.0 . .
C15 C14 H14B 109.0 . .
H14A C14 H14B 107.8 . .
C14 C15 C16 111.0(4) . .
C14 C15 H15A 109.4 . .
C16 C15 H15A 109.4 . .
C14 C15 H15B 109.4 . .
C16 C15 H15B 109.4 . .
H15A C15 H15B 108.0 . .
C15 C16 H16A 109.5 . .
C15 C16 H16B 109.5 . .
H16A C16 H16B 109.5 . .
C15 C16 H16C 109.5 . .
H16A C16 H16C 109.5 . .
H16B C16 H16C 109.5 . .

loop_
_geom_bond_atom_site_label_1
_geom_bond_atom_site_label_2
_geom_bond_distance
_geom_bond_site_symmetry_2
C17 O9 1.203(7) 5_566
C17 O9 1.203(7) .
C17 H17A 0.9635 .
C17 H17B 0.9635 .
O9 Sm2 2.417(8) .
C17' O9' 1.143(5) 5_566
C17' O9' 1.143(5) .
C17' H17A 0.9635 .
C17' H17B 0.9635 .
O9' Sm2 2.459(6) .
Sm1 O3 2.331(3) 6
Sm1 O2 2.353(3) 6
Sm1 O1 2.387(3) .
Sm1 O8 2.413(3) 1_545
Sm1 O5 2.432(3) .
Sm1 O10 2.485(4) .
Sm1 N3 2.604(3) .
Sm1 N1 2.620(3) .
Sm2 O6 2.321(3) 2_556
Sm2 O6 2.321(3) .
Sm2 O7 2.413(3) 2_556
Sm2 O7 2.413(3) .
Sm2 O9 2.417(8) 2_556
Sm2 O11 2.440(3) 2_556
Sm2 O11 2.440(3) .
Sm2 O9' 2.459(6) 2_556
O1 C4 1.270(5) .
O2 C4 1.247(5) .
O2 Sm1 2.353(3) 6_556
O3 C5 1.269(5) .
O3 Sm1 2.331(3) 6_556
O4 C5 1.226(5) .
O5 C12 1.257(5) .
O6 C12 1.248(5) .
O7 C13 1.236(5) .
O8 C13 1.260(5) .
O8 Sm1 2.413(3) 1_565
O10 O12 2.705(5) .
O10 H1W 0.8525 .
O10 H2W 0.8508 .
O11 H3W 0.8534 .
O11 H4W 0.8514 .
O12 H5W 0.8528 .
O12 H6W 0.8522 .
N1 C3 1.322(5) .
N1 C1 1.396(5) .
N2 C3 1.355(5) .
N2 C2 1.373(5) .
N2 H2 0.8600 .
N3 C11 1.320(5) .
N3 C9 1.391(5) .
N4 C11 1.355(5) .
N4 C10 1.381(5) .
N4 H4 0.8600 .
C1 C2 1.379(6) .
C1 C4 1.483(6) .
C2 C5 1.515(6) .
C3 C6 1.487(6) .
C6 C7 1.488(8) .
C6 H6A 0.9700 .
C6 H6B 0.9700 .
C7 C8 1.527(8) .
C7 H7A 0.9700 .
C7 H7B 0.9700 .
C8 H8A 0.9600 .
C8 H8B 0.9600 .
C8 H8C 0.9600 .
C9 C10 1.372(6) .
C9 C12 1.490(6) .
C10 C13 1.500(6) .
C11 C14 1.487(6) .
C14 C15 1.525(7) .
C14 H14A 0.9700 .
C14 H14B 0.9700 .
C15 C16 1.528(7) .
C15 H15A 0.9700 .
C15 H15B 0.9700 .
C16 H16A 0.9600 .
C16 H16B 0.9600 .
C16 H16C 0.9600 .

loop_
_geom_hbond_atom_site_label_D
_geom_hbond_atom_site_label_H
_geom_hbond_atom_site_label_A
_geom_hbond_distance_DH
_geom_hbond_distance_HA
_geom_hbond_distance_DA
_geom_hbond_angle_DHA
_geom_hbond_site_symmetry_A
O10 H1W O7 0.85 2.54 3.173(5) 131.4 1_545
O10 H2W O12 0.85 1.87 2.705(5) 168.7 .
O11 H3W O10 0.85 2.38 3.165(6) 153.4 5_566
O11 H3W O2 0.85 2.61 3.054(5) 113.7 2_566
O11 H4W O1 0.85 2.04 2.875(4) 168.1 2_566
O11 H3W O2 0.85 2.61 3.054(5) 113.7 2_566
O12 H5W O9' 0.85 2.29 3.142(12) 179.2 .
O12 H6W O5 0.85 2.15 2.982(5) 164.2 2_556
N2 H2 O4 0.86 2.13 2.923(5) 153.2 7_557

loop_
_geom_torsion_atom_site_label_1
_geom_torsion_atom_site_label_2
_geom_torsion_atom_site_label_3
_geom_torsion_atom_site_label_4
_geom_torsion
_geom_torsion_site_symmetry_1
_geom_torsion_site_symmetry_4
O9 C17 O9 Sm2 -28(100) 5_566 .
O9' C17' O9' Sm2 67(8) 5_566 .
C17 O9 Sm2 O6 -89.3(17) . 2_556
C17 O9 Sm2 O6 4.0(17) . .
C17 O9 Sm2 O7 -154.2(15) . 2_556
C17 O9 Sm2 O7 81.0(16) . .
C17 O9 Sm2 O9 -42.1(17) . 2_556
C17 O9 Sm2 O11 101.0(18) . 2_556
C17 O9 Sm2 O11 166.1(18) . .
C17 O9 Sm2 O9' -32.4(13) . .
C17 O9 Sm2 O9' -45.9(19) . 2_556
C17' O9' Sm2 O6 157.2(14) . 2_556
C17' O9' Sm2 O6 -104.3(13) . .
C17' O9' Sm2 O7 105.3(12) . 2_556
C17' O9' Sm2 O7 -24.6(13) . .
C17' O9' Sm2 O9 37.6(13) . .
C17' O9' Sm2 O9 -148.7(13) . 2_556
C17' O9' Sm2 O11 -22.1(16) . 2_556
C17' O9' Sm2 O11 54.9(14) . .
C17' O9' Sm2 O9' -152.9(14) . 2_556
O3 Sm1 O1 C4 66.9(3) 6 .
O2 Sm1 O1 C4 152.2(3) 6 .
O8 Sm1 O1 C4 142.1(3) 1_545 .
O5 Sm1 O1 C4 -78.9(3) . .
O10 Sm1 O1 C4 -146.8(3) . .
N3 Sm1 O1 C4 -50.6(4) . .
N1 Sm1 O1 C4 1.2(3) . .
O3 Sm1 O5 C12 69.1(4) 6 .
O2 Sm1 O5 C12 -46.5(4) 6 .
O1 Sm1 O5 C12 158.4(4) . .
O8 Sm1 O5 C12 -145.1(3) 1_545 .
O10 Sm1 O5 C12 -101.5(4) . .
N3 Sm1 O5 C12 1.6(3) . .
N1 Sm1 O5 C12 90.6(4) . .
O6 Sm2 O6 C12 86.9(5) 2_556 .
O7 Sm2 O6 C12 155.7(5) 2_556 .
O7 Sm2 O6 C12 -60.1(5) . .
O9 Sm2 O6 C12 9.3(6) . .
O9 Sm2 O6 C12 171.8(6) 2_556 .
O11 Sm2 O6 C12 -124.3(5) 2_556 .
O11 Sm2 O6 C12 -22.0(7) . .
O9' Sm2 O6 C12 18.2(6) . .
O9' Sm2 O6 C12 158.8(6) 2_556 .
O6 Sm2 O7 C13 -50.8(7) 2_556 .
O6 Sm2 O7 C13 22.8(6) . .
O7 Sm2 O7 C13 177.1(6) 2_556 .
O9 Sm2 O7 C13 -67.7(7) . .
O9 Sm2 O7 C13 88.5(7) 2_556 .
O11 Sm2 O7 C13 127.9(6) 2_556 .
O11 Sm2 O7 C13 -137.2(6) . .
O9' Sm2 O7 C13 -53.8(6) . .
O9' Sm2 O7 C13 72.4(7) 2_556 .
O3 Sm1 O10 O12 -170.5(2) 6 .
O2 Sm1 O10 O12 -133.0(3) 6 .
O1 Sm1 O10 O12 71.5(3) . .
O8 Sm1 O10 O12 147.3(3) 1_545 .
O5 Sm1 O10 O12 1.1(3) . .
N3 Sm1 O10 O12 -60.2(3) . .
N1 Sm1 O10 O12 20.2(4) . .
O3 Sm1 N1 C3 55.3(4) 6 .
O2 Sm1 N1 C3 8.3(5) 6 .
O1 Sm1 N1 C3 169.1(5) . .
O8 Sm1 N1 C3 119.1(4) 1_545 .
O5 Sm1 N1 C3 -112.8(5) . .
O10 Sm1 N1 C3 -131.5(4) . .
N3 Sm1 N1 C3 -47.5(4) . .
O3 Sm1 N1 C1 -110.5(3) 6 .
O2 Sm1 N1 C1 -157.5(2) 6 .
O1 Sm1 N1 C1 3.3(3) . .
O8 Sm1 N1 C1 -46.6(3) 1_545 .
O5 Sm1 N1 C1 81.5(3) . .
O10 Sm1 N1 C1 62.8(4) . .
N3 Sm1 N1 C1 146.7(3) . .
O3 Sm1 N3 C11 29.8(5) 6 .
O2 Sm1 N3 C11 -41.7(4) 6 .
O1 Sm1 N3 C11 148.9(4) . .
O8 Sm1 N3 C11 -55.8(5) 1_545 .
O5 Sm1 N3 C11 179.1(5) . .
O10 Sm1 N3 C11 -114.6(5) . .
N1 Sm1 N3 C11 103.0(5) . .
O3 Sm1 N3 C9 -151.6(3) 6 .
O2 Sm1 N3 C9 136.9(3) 6 .
O1 Sm1 N3 C9 -32.6(3) . .
O8 Sm1 N3 C9 122.8(3) 1_545 .
O5 Sm1 N3 C9 -2.3(3) . .
O10 Sm1 N3 C9 64.0(3) . .
N1 Sm1 N3 C9 -78.4(3) . .
C3 N1 C1 C2 -0.7(5) . .
Sm1 N1 C1 C2 169.6(3) . .
C3 N1 C1 C4 -177.3(4) . .
Sm1 N1 C1 C4 -7.0(4) . .
C3 N2 C2 C1 0.1(5) . .
C3 N2 C2 C5 175.4(4) . .
N1 C1 C2 N2 0.4(5) . .
C4 C1 C2 N2 176.2(4) . .
N1 C1 C2 C5 -173.6(5) . .
C4 C1 C2 C5 2.2(9) . .
C1 N1 C3 N2 0.8(5) . .
Sm1 N1 C3 N2 -165.7(3) . .
C1 N1 C3 C6 -178.6(5) . .
Sm1 N1 C3 C6 14.9(8) . .
C2 N2 C3 N1 -0.6(5) . .
C2 N2 C3 C6 178.9(4) . .
Sm1 O2 C4 O1 -160.0(4) 6_556 .
Sm1 O2 C4 C1 21.2(8) 6_556 .
Sm1 O1 C4 O2 175.8(3) . .
Sm1 O1 C4 C1 -5.3(5) . .
C2 C1 C4 O2 11.5(7) . .
N1 C1 C4 O2 -172.9(4) . .
C2 C1 C4 O1 -167.4(4) . .
N1 C1 C4 O1 8.2(6) . .
Sm1 O3 C5 O4 145.6(5) 6_556 .
Sm1 O3 C5 C2 -35.5(8) 6_556 .
N2 C2 C5 O4 -4.0(6) . .
C1 C2 C5 O4 169.4(5) . .
N2 C2 C5 O3 176.9(4) . .
C1 C2 C5 O3 -9.7(8) . .
N1 C3 C6 C7 -89.1(7) . .
N2 C3 C6 C7 91.5(6) . .
C3 C6 C7 C8 -170.1(5) . .
C11 N3 C9 C10 -0.3(5) . .
Sm1 N3 C9 C10 -179.3(3) . .
C11 N3 C9 C12 -177.9(4) . .
Sm1 N3 C9 C12 3.1(5) . .
N3 C9 C10 N4 0.0(5) . .
C12 C9 C10 N4 177.2(4) . .
N3 C9 C10 C13 -174.7(5) . .
C12 C9 C10 C13 2.4(9) . .
C11 N4 C10 C9 0.2(5) . .
C11 N4 C10 C13 176.2(4) . .
C9 N3 C11 N4 0.4(5) . .
Sm1 N3 C11 N4 179.1(3) . .
C9 N3 C11 C14 -179.2(4) . .
Sm1 N3 C11 C14 -0.5(8) . .
C10 N4 C11 N3 -0.4(5) . .
C10 N4 C11 C14 179.2(4) . .
Sm2 O6 C12 O5 -129.5(5) . .
Sm2 O6 C12 C9 53.1(7) . .
Sm1 O5 C12 O6 -178.2(3) . .
Sm1 O5 C12 C9 -0.7(6) . .
C10 C9 C12 O6 -1.2(8) . .
N3 C9 C12 O6 175.8(4) . .
C10 C9 C12 O5 -178.8(5) . .
N3 C9 C12 O5 -1.8(6) . .
Sm2 O7 C13 O8 -176.0(4) . .
Sm2 O7 C13 C10 3.2(8) . .
Sm1 O8 C13 O7 22.8(7) 1_565 .
Sm1 O8 C13 C10 -156.4(3) 1_565 .
C9 C10 C13 O7 -21.0(8) . .
N4 C10 C13 O7 164.8(4) . .
C9 C10 C13 O8 158.3(5) . .
N4 C10 C13 O8 -15.9(6) . .
N3 C11 C14 C15 111.0(5) . .
N4 C11 C14 C15 -68.5(6) . .
C11 C14 C15 C16 -170.9(4) . .
